data_4125516
loop_
_publ_author_name
'Georgiou, Irene'
'Kervyn, Simon'
'Rossignon, Alexandre'
'De Leo, Federica'
'Wouters, Johan'
'Bruylants, Gilles'
'Bonifazi, Davide'

_publ_section_title
;
 Versatile Self-Adapting Boronic Acids for H-Bond Recognition: From
 Discrete to Polymeric Supramolecules.
;
_journal_issue 7
_journal_name_full 'Journal of the American Chemical Society'
_journal_page_first 2710
_journal_page_last 2727
_journal_paper_doi 10.1021/jacs.6b11362
_journal_volume 139
_journal_year 2017
_chemical_formula_moiety 'C10 H9 B O2, C8 H6 N2'
_chemical_formula_sum 'C18 H15 B N2 O2'
_chemical_formula_weight 302.14
_chemical_name_systematic
;
 ?
;
_space_group_IT_number 14
_symmetry_cell_setting monoclinic
_symmetry_space_group_name_Hall '-P 2yn'
_symmetry_space_group_name_H-M 'P 1 21/n 1'
_atom_sites_solution_hydrogens geom
_atom_sites_solution_primary direct
_atom_sites_solution_secondary difmap
_audit_creation_method SHELXL-97
_cell_angle_alpha 90.00
_cell_angle_beta 90.721(9)
_cell_angle_gamma 90.00
_cell_formula_units_Z 4
_cell_length_a 9.3053(9)
_cell_length_b 12.7855(13)
_cell_length_c 13.0268(13)
_cell_measurement_reflns_used 1764
_cell_measurement_temperature 293(2)
_cell_measurement_theta_max 27.2660
_cell_measurement_theta_min 3.5030
_cell_volume 1549.7(3)
_computing_cell_refinement
;
CrysAlisPro, Agilent Technologies,
Version 1.171.37.34 (release 22-05-2014 CrysAlis171 .NET)
(compiled May 22 2014,16:03:01)
;
_computing_data_collection
;
CrysAlisPro, Agilent Technologies,
Version 1.171.37.34 (release 22-05-2014 CrysAlis171 .NET)
(compiled May 22 2014,16:03:01)
;
_computing_data_reduction
;
CrysAlisPro, Agilent Technologies,
Version 1.171.37.34 (release 22-05-2014 CrysAlis171 .NET)
(compiled May 22 2014,16:03:01)
;
_computing_structure_refinement 'SHELXL-97 (Sheldrick, 1997)'
_computing_structure_solution Shelxs86
_diffrn_ambient_temperature 293(2)
_diffrn_detector 'CCD plate'
_diffrn_detector_area_resol_mean 5.1856
_diffrn_detector_type Ruby
_diffrn_measured_fraction_theta_full 0.886
_diffrn_measured_fraction_theta_max 0.885
_diffrn_measurement_device 'four-circle diffractometer'
_diffrn_measurement_device_type 'Xcalibur, Ruby, Gemini ultra'
_diffrn_measurement_method '\w scans'
_diffrn_radiation_monochromator graphite
_diffrn_radiation_source 'fine-focus sealed tube'
_diffrn_radiation_type MoK\a
_diffrn_radiation_wavelength 0.71073
_diffrn_reflns_av_R_equivalents 0.0279
_diffrn_reflns_av_sigmaI/netI 0.0380
_diffrn_reflns_limit_h_max 9
_diffrn_reflns_limit_h_min -11
_diffrn_reflns_limit_k_max 13
_diffrn_reflns_limit_k_min -15
_diffrn_reflns_limit_l_max 12
_diffrn_reflns_limit_l_min -15
_diffrn_reflns_number 4911
_diffrn_reflns_theta_full 25.00
_diffrn_reflns_theta_max 25.01
_diffrn_reflns_theta_min 3.13
_exptl_absorpt_coefficient_mu 0.084
_exptl_absorpt_correction_T_max 0.9866
_exptl_absorpt_correction_T_min 0.9711
_exptl_absorpt_correction_type multi-scan
_exptl_absorpt_process_details
;
CrysAlisPro, Agilent Technologies,
Version 1.171.37.34 (release 22-05-2014 CrysAlis171 .NET)
(compiled May 22 2014,16:03:01)
Empirical absorption correction using spherical harmonics,
 implemented in SCALE3 ABSPACK scaling algorithm.
;
_exptl_crystal_colour colorless
_exptl_crystal_density_diffrn 1.295
_exptl_crystal_density_method 'not measured'
_exptl_crystal_description prism
_exptl_crystal_F_000 632
_exptl_crystal_size_max 0.35
_exptl_crystal_size_mid 0.20
_exptl_crystal_size_min 0.16
_refine_diff_density_max 0.168
_refine_diff_density_min -0.136
_refine_diff_density_rms 0.037
_refine_ls_extinction_method none
_refine_ls_goodness_of_fit_ref 1.105
_refine_ls_hydrogen_treatment mixed
_refine_ls_matrix_type full
_refine_ls_number_parameters 216
_refine_ls_number_reflns 2418
_refine_ls_number_restraints 0
_refine_ls_restrained_S_all 1.105
_refine_ls_R_factor_all 0.0842
_refine_ls_R_factor_gt 0.0658
_refine_ls_shift/su_max 0.000
_refine_ls_shift/su_mean 0.000
_refine_ls_structure_factor_coef Fsqd
_refine_ls_weighting_details 'calc w=1/[\s^2^(Fo^2^)+(0.0449P)^2^+1.2696P] where P=(Fo^2^+2Fc^2^)/3'
_refine_ls_weighting_scheme calc
_refine_ls_wR_factor_gt 0.1565
_refine_ls_wR_factor_ref 0.1659
_reflns_number_gt 1844
_reflns_number_total 2418
_reflns_threshold_expression >2sigma(I)
_cod_data_source_file ja6b11362_si_019.cif
_cod_data_source_block shelxl
_cod_depositor_comments 'Adding full bibliography for 4125513--4125529.cif.'
_cod_original_sg_symbol_H-M 'P 21/n'
_cod_database_code 4125516

loop_
_symmetry_equiv_pos_as_xyz
'x, y, z'
'-x+1/2, y+1/2, -z+1/2'
'-x, -y, -z'
'x-1/2, -y-1/2, z-1/2'

loop_
_atom_site_label
_atom_site_type_symbol
_atom_site_fract_x
_atom_site_fract_y
_atom_site_fract_z
_atom_site_U_iso_or_equiv
_atom_site_adp_type
_atom_site_occupancy
_atom_site_symmetry_multiplicity
_atom_site_calc_flag
_atom_site_refinement_flags
C1 C 0.2140(3) 0.0459(2) 0.6176(2) 0.0479(8) Uani 1 1 d .
C2 C 0.3313(4) 0.1035(2) 0.5859(2) 0.0607(9) Uani 1 1 d .
H2 H 0.3797 0.0827 0.5273 0.073 Uiso 1 1 calc R
C3 C 0.3791(5) 0.1920(3) 0.6392(3) 0.0776(12) Uani 1 1 d .
H3 H 0.4582 0.2293 0.6161 0.093 Uiso 1 1 calc R
C4 C 0.3089(5) 0.2233(3) 0.7257(3) 0.0788(13) Uani 1 1 d .
H4 H 0.3401 0.2833 0.7596 0.095 Uiso 1 1 calc R
C5 C 0.1894(4) 0.1671(2) 0.7655(3) 0.0645(10) Uani 1 1 d .
C6 C 0.1414(3) 0.0772(2) 0.7107(2) 0.0515(8) Uani 1 1 d .
C7 C 0.0244(4) 0.0217(3) 0.7539(3) 0.0654(10) Uani 1 1 d .
H7 H -0.0102 -0.0371 0.7195 0.078 Uiso 1 1 calc R
C8 C -0.0404(4) 0.0506(4) 0.8443(3) 0.0898(13) Uani 1 1 d .
H8 H -0.1165 0.0117 0.8698 0.108 Uiso 1 1 calc R
C9 C 0.0095(5) 0.1386(4) 0.8971(4) 0.1001(16) Uani 1 1 d .
H9 H -0.0328 0.1585 0.9584 0.120 Uiso 1 1 calc R
C10 C 0.1197(5) 0.1949(3) 0.8587(3) 0.0873(14) Uani 1 1 d .
H10 H 0.1511 0.2539 0.8942 0.105 Uiso 1 1 calc R
B1 B 0.1713(4) -0.0518(2) 0.5486(2) 0.0439(8) Uani 1 1 d .
O1 O 0.0549(2) -0.11037(17) 0.57138(17) 0.0577(6) Uani 1 1 d .
O2 O 0.2604(3) -0.07361(19) 0.46874(18) 0.0655(7) Uani 1 1 d .
H1O H 0.043(4) -0.170(3) 0.531(3) 0.093(13) Uiso 1 1 d .
H2O H 0.235(6) -0.128(4) 0.429(4) 0.133(19) Uiso 1 1 d .
C11 C 0.2582(4) 0.7307(3) 0.2632(3) 0.0688(10) Uani 1 1 d .
H11 H 0.3328 0.7761 0.2471 0.083 Uiso 1 1 calc R
C12 C 0.2323(4) 0.6469(3) 0.1968(3) 0.0700(10) Uani 1 1 d .
H12 H 0.2864 0.6375 0.1380 0.084 Uiso 1 1 calc R
C13 C 0.1257(4) 0.5799(3) 0.2212(2) 0.0636(9) Uani 1 1 d .
H13 H 0.1067 0.5226 0.1793 0.076 Uiso 1 1 calc R
C14 C 0.0424(3) 0.5965(2) 0.3103(2) 0.0510(8) Uani 1 1 d .
C15 C -0.0723(4) 0.5334(3) 0.3418(3) 0.0646(9) Uani 1 1 d .
H15 H -0.0965 0.4743 0.3038 0.078 Uiso 1 1 calc R
C16 C -0.1486(4) 0.5576(3) 0.4271(3) 0.0725(10) Uani 1 1 d .
H16 H -0.2251 0.5162 0.4477 0.087 Uiso 1 1 calc R
C17 C -0.1084(4) 0.6466(3) 0.4829(3) 0.0656(9) Uani 1 1 d .
H17 H -0.1607 0.6632 0.5411 0.079 Uiso 1 1 calc R
C18 C 0.0746(3) 0.6844(2) 0.3714(2) 0.0467(7) Uani 1 1 d .
N1 N 0.1840(3) 0.7504(2) 0.3477(2) 0.0578(7) Uani 1 1 d .
N2 N -0.0011(3) 0.70851(19) 0.45805(19) 0.0530(7) Uani 1 1 d .

loop_
_atom_site_aniso_label
_atom_site_aniso_U_11
_atom_site_aniso_U_22
_atom_site_aniso_U_33
_atom_site_aniso_U_23
_atom_site_aniso_U_13
_atom_site_aniso_U_12
C1 0.0582(18) 0.0416(15) 0.0435(16) 0.0033(12) -0.0140(14) -0.0004(14)
C2 0.080(2) 0.0545(19) 0.0469(18) 0.0109(14) -0.0183(17) -0.0166(17)
C3 0.105(3) 0.060(2) 0.067(2) 0.0188(19) -0.032(2) -0.034(2)
C4 0.113(3) 0.0439(19) 0.078(3) -0.0035(18) -0.040(3) -0.012(2)
C5 0.080(2) 0.0461(18) 0.067(2) -0.0125(16) -0.0316(19) 0.0124(17)
C6 0.0567(18) 0.0422(16) 0.0551(19) -0.0074(13) -0.0160(15) 0.0095(14)
C7 0.060(2) 0.071(2) 0.065(2) -0.0264(18) 0.0010(18) 0.0024(18)
C8 0.068(2) 0.114(3) 0.088(3) -0.047(3) 0.011(2) 0.000(2)
C9 0.084(3) 0.129(4) 0.087(3) -0.062(3) -0.007(3) 0.021(3)
C10 0.093(3) 0.075(3) 0.094(3) -0.047(2) -0.028(3) 0.022(2)
B1 0.0487(18) 0.0437(18) 0.0391(18) 0.0083(14) -0.0050(16) -0.0032(15)
O1 0.0649(14) 0.0531(13) 0.0553(13) -0.0180(10) 0.0112(11) -0.0144(11)
O2 0.0744(15) 0.0652(15) 0.0574(15) -0.0128(12) 0.0185(12) -0.0205(13)
C11 0.061(2) 0.092(3) 0.054(2) -0.0037(19) 0.0024(17) -0.0107(19)
C12 0.061(2) 0.097(3) 0.051(2) -0.0156(19) 0.0057(17) 0.015(2)
C13 0.068(2) 0.067(2) 0.055(2) -0.0221(16) -0.0091(17) 0.0150(19)
C14 0.0512(17) 0.0505(17) 0.0511(18) -0.0092(14) -0.0093(15) 0.0094(14)
C15 0.067(2) 0.0556(19) 0.071(2) -0.0173(17) -0.0105(19) -0.0031(17)
C16 0.065(2) 0.071(2) 0.081(3) -0.009(2) 0.003(2) -0.0153(19)
C17 0.061(2) 0.071(2) 0.064(2) -0.0095(18) 0.0144(17) -0.0022(18)
C18 0.0496(17) 0.0476(16) 0.0427(17) -0.0042(13) -0.0053(14) 0.0067(14)
N1 0.0608(16) 0.0635(17) 0.0490(16) -0.0077(12) 0.0019(13) -0.0084(14)
N2 0.0596(16) 0.0516(15) 0.0479(15) -0.0098(12) 0.0029(13) -0.0010(13)

loop_
_atom_type_symbol
_atom_type_description
_atom_type_scat_dispersion_real
_atom_type_scat_dispersion_imag
_atom_type_scat_source
C C 0.0030 0.0020 'International Tables Vol C Tables 4.2.6.8 and 6.1.1.4'
H H 0.0000 0.0000 'International Tables Vol C Tables 4.2.6.8 and 6.1.1.4'
B B 0.0010 0.0010 'International Tables Vol C Tables 4.2.6.8 and 6.1.1.4'
N N 0.0060 0.0030 'International Tables Vol C Tables 4.2.6.8 and 6.1.1.4'
O O 0.0110 0.0060 'International Tables Vol C Tables 4.2.6.8 and 6.1.1.4'

loop_
_geom_angle_atom_site_label_1
_geom_angle_atom_site_label_2
_geom_angle_atom_site_label_3
_geom_angle
C2 C1 C6 118.6(3)
C2 C1 B1 116.3(3)
C6 C1 B1 125.1(3)
C1 C2 C3 122.0(4)
C1 C2 H2 119.0
C3 C2 H2 119.0
C4 C3 C2 119.6(4)
C4 C3 H3 120.2
C2 C3 H3 120.2
C3 C4 C5 122.3(3)
C3 C4 H4 118.9
C5 C4 H4 118.9
C6 C5 C4 117.7(3)
C6 C5 C10 119.0(4)
C4 C5 C10 123.3(3)
C7 C6 C5 116.3(3)
C7 C6 C1 124.0(3)
C5 C6 C1 119.7(3)
C8 C7 C6 123.3(3)
C8 C7 H7 118.4
C6 C7 H7 118.4
C7 C8 C9 119.4(4)
C7 C8 H8 120.3
C9 C8 H8 120.3
C10 C9 C8 119.7(4)
C10 C9 H9 120.2
C8 C9 H9 120.2
C9 C10 C5 122.4(4)
C9 C10 H10 118.8
C5 C10 H10 118.8
O1 B1 O2 123.3(3)
O1 B1 C1 120.5(3)
O2 B1 C1 116.2(3)
B1 O1 H1O 115(3)
B1 O2 H2O 116(3)
N1 C11 C12 124.8(3)
N1 C11 H11 117.6
C12 C11 H11 117.6
C13 C12 C11 117.6(3)
C13 C12 H12 121.2
C11 C12 H12 121.2
C12 C13 C14 120.5(3)
C12 C13 H13 119.8
C14 C13 H13 119.8
C15 C14 C18 116.8(3)
C15 C14 C13 125.3(3)
C18 C14 C13 117.9(3)
C16 C15 C14 120.9(3)
C16 C15 H15 119.5
C14 C15 H15 119.5
C15 C16 C17 118.0(3)
C15 C16 H16 121.0
C17 C16 H16 121.0
N2 C17 C16 124.0(3)
N2 C17 H17 118.0
C16 C17 H17 118.0
N1 C18 N2 116.1(3)
N1 C18 C14 121.5(3)
N2 C18 C14 122.5(3)
C11 N1 C18 117.9(3)
C17 N2 C18 117.7(3)

loop_
_geom_bond_atom_site_label_1
_geom_bond_atom_site_label_2
_geom_bond_distance
C1 C2 1.384(4)
C1 C6 1.453(4)
C1 B1 1.586(4)
C2 C3 1.397(5)
C2 H2 0.9300
C3 C4 1.370(6)
C3 H3 0.9300
C4 C5 1.427(5)
C4 H4 0.9300
C5 C6 1.422(4)
C5 C10 1.428(6)
C6 C7 1.422(5)
C7 C8 1.381(5)
C7 H7 0.9300
C8 C9 1.395(6)
C8 H8 0.9300
C9 C10 1.354(6)
C9 H9 0.9300
C10 H10 0.9300
B1 O1 1.353(4)
B1 O2 1.368(4)
O1 H1O 0.93(4)
O2 H2O 0.89(5)
C11 N1 1.332(4)
C11 C12 1.396(5)
C11 H11 0.9300
C12 C13 1.351(5)
C12 H12 0.9300
C13 C14 1.420(5)
C13 H13 0.9300
C14 C15 1.403(5)
C14 C18 1.407(4)
C15 C16 1.363(5)
C15 H15 0.9300
C16 C17 1.399(5)
C16 H16 0.9300
C17 N2 1.318(4)
C17 H17 0.9300
C18 N1 1.361(4)
C18 N2 1.373(4)

loop_
_geom_torsion_atom_site_label_1
_geom_torsion_atom_site_label_2
_geom_torsion_atom_site_label_3
_geom_torsion_atom_site_label_4
_geom_torsion
C6 C1 C2 C3 -1.6(4)
B1 C1 C2 C3 179.3(3)
C1 C2 C3 C4 0.1(5)
C2 C3 C4 C5 1.6(5)
C3 C4 C5 C6 -1.6(5)
C3 C4 C5 C10 176.3(3)
C4 C5 C6 C7 178.5(3)
C10 C5 C6 C7 0.5(4)
C4 C5 C6 C1 0.0(4)
C10 C5 C6 C1 -178.0(3)
C2 C1 C6 C7 -176.8(3)
B1 C1 C6 C7 2.1(4)
C2 C1 C6 C5 1.5(4)
B1 C1 C6 C5 -179.5(2)
C5 C6 C7 C8 -0.7(5)
C1 C6 C7 C8 177.8(3)
C6 C7 C8 C9 0.2(6)
C7 C8 C9 C10 0.5(7)
C8 C9 C10 C5 -0.7(7)
C6 C5 C10 C9 0.2(6)
C4 C5 C10 C9 -177.7(4)
C2 C1 B1 O1 -177.5(3)
C6 C1 B1 O1 3.5(4)
C2 C1 B1 O2 4.4(4)
C6 C1 B1 O2 -174.6(3)
N1 C11 C12 C13 -1.2(5)
C11 C12 C13 C14 1.1(5)
C12 C13 C14 C15 178.7(3)
C12 C13 C14 C18 0.1(4)
C18 C14 C15 C16 0.5(5)
C13 C14 C15 C16 -178.0(3)
C14 C15 C16 C17 -0.6(5)
C15 C16 C17 N2 -0.1(6)
C15 C14 C18 N1 179.8(3)
C13 C14 C18 N1 -1.5(4)
C15 C14 C18 N2 0.1(4)
C13 C14 C18 N2 178.8(3)
C12 C11 N1 C18 -0.2(5)
N2 C18 N1 C11 -178.8(3)
C14 C18 N1 C11 1.5(4)
C16 C17 N2 C18 0.8(5)
N1 C18 N2 C17 179.6(3)
C14 C18 N2 C17 -0.7(4)
